data_1000425
loop_
_publ_author_name
'Ruchaud, N'
'Grannec, J'
'Tressaud, A'
'Ferey, G'

_publ_section_title 'Magnetic structure of Cs Pd2 F5'
_journal_coden_ASTM ZAACAB
_journal_name_full
;
Zeitschrift fuer Anorganische und Allgemeine Chemie
;
_journal_page_first 1958
_journal_page_last 1962
_journal_paper_doi 10.1002/zaac.19956211121
_journal_volume 621
_journal_year 1995
_chemical_formula_structural 'Cs (Pd2 F5)'
_chemical_formula_sum 'Cs F5 Pd2'
_chemical_name_systematic 'Caesium pentafluorodipalladate'
_space_group_IT_number 74
_symmetry_cell_setting orthorhombic
_symmetry_Int_Tables_number 74
_symmetry_space_group_name_Hall '-I 2b 2'
_symmetry_space_group_name_H-M 'I m m a'
_cell_angle_alpha 90
_cell_angle_beta 90
_cell_angle_gamma 90
_cell_formula_units_Z 4
_cell_length_a 6.473(2)
_cell_length_b 7.853(5)
_cell_length_c 10.718(3)
_cell_volume 544.8
_refine_ls_R_factor_all 0.02
_cod_database_code 1000425

loop_
_symmetry_equiv_pos_as_xyz
x,y,z
x,-y,-z
x,1/2+y,-z
x,1/2-y,z
-x,-y,-z
-x,y,z
-x,1/2-y,z
-x,1/2+y,-z
1/2+x,1/2+y,1/2+z
1/2+x,1/2-y,1/2-z
1/2+x,y,1/2-z
1/2+x,-y,1/2+z
1/2-x,1/2-y,1/2-z
1/2-x,1/2+y,1/2+z
1/2-x,-y,1/2+z
1/2-x,y,1/2-z

loop_
_atom_site_label
_atom_site_type_symbol
_atom_site_symmetry_multiplicity
_atom_site_Wyckoff_symbol
_atom_site_fract_x
_atom_site_fract_y
_atom_site_fract_z
_atom_site_occupancy
_atom_site_attached_hydrogens
_atom_site_calc_flag
Cs1 Cs1+ 4 e 0. 0.25 0.388(8) 1. 0 d
Pd1 Pd2+ 4 a 0. 0. 0. 1. 0 d
Pd2 Pd2+ 4 d 0.25 0.25 0.75 1. 0 d
F1 F1- 4 e 0. 0.25 0.083(2) 1. 0 d
F2 F1- 16 j 0.250(2) 0.927(6) 0.119(2) 1. 0 d

loop_
_atom_type_symbol
_atom_type_oxidation_number
Cs1+ 1.000
Pd2+ 2.000
F1- -1.000
